data_4328473
loop_
_publ_author_name
'Chhatra B. Khadka'
'Andreas Eichh\"ofer'
'Florian Weigend'
'John F. Corrigan'

_publ_contact_author_address
;Dept of Chemistry
The University of Western Ontario
London ON
N6A 5B7
;
_publ_contact_author_email corrigan@uwo.ca
_publ_contact_author_name 'J. Corrigan'
_publ_section_title
;
 Zinc Chalcogenolate Complexes as Precursors to ZnE and Mn/ZnE (E = S, Se)
 Clusters
;
_journal_name_full 'Inorganic Chemistry'
_journal_page_first 2747
_journal_page_last 2756
_journal_paper_doi 10.1021/ic200307g
_journal_volume 51
_journal_year 2012
_chemical_formula_sum 'C45 H114 Cl20 Mn N12 S13 Zn13'
_chemical_formula_weight 2854.01
_chemical_name_systematic
; 
 ? 
;
_space_group_IT_number 2
_symmetry_cell_setting triclinic
_symmetry_space_group_name_Hall '-P 1'
_symmetry_space_group_name_H-M 'P -1'
_atom_sites_solution_hydrogens geom
_atom_sites_solution_primary direct
_atom_sites_solution_secondary difmap
_audit_creation_method SHELXL-97
_cell_angle_alpha 99.918(2)
_cell_angle_beta 93.060(3)
_cell_angle_gamma 93.835(2)
_cell_formula_units_Z 2
_cell_length_a 13.5003(7)
_cell_length_b 13.7288(7)
_cell_length_c 28.6237(14)
_cell_measurement_reflns_used 9998
_cell_measurement_temperature 150(2)
_cell_measurement_theta_max 27.22
_cell_measurement_theta_min 2.23
_cell_volume 5202.8(5)
_computing_cell_refinement 'Bruker SMART'
_computing_data_collection 'Bruker SMART'
_computing_data_reduction 'Bruker SAINT'
_computing_molecular_graphics 'Bruker SHELXTL'
_computing_publication_material 'Bruker SHELXTL'
_computing_structure_refinement 'SHELXL-97 (Sheldrick, 1997)'
_computing_structure_solution 'SHELXS-97 (Sheldrick, 1990)'
_diffrn_ambient_temperature 150(2)
_diffrn_measured_fraction_theta_full 0.997
_diffrn_measured_fraction_theta_max 0.997
_diffrn_measurement_device_type 'CCD area detector'
_diffrn_measurement_method 'phi and omega scans'
_diffrn_radiation_monochromator graphite
_diffrn_radiation_source 'fine-focus sealed tube'
_diffrn_radiation_type MoK\a
_diffrn_radiation_wavelength 0.71073
_diffrn_reflns_av_R_equivalents 0.0678
_diffrn_reflns_av_sigmaI/netI 0.0962
_diffrn_reflns_limit_h_max 17
_diffrn_reflns_limit_h_min -16
_diffrn_reflns_limit_k_max 17
_diffrn_reflns_limit_k_min -17
_diffrn_reflns_limit_l_max 36
_diffrn_reflns_limit_l_min -36
_diffrn_reflns_number 84312
_diffrn_reflns_theta_full 26.73
_diffrn_reflns_theta_max 26.73
_diffrn_reflns_theta_min 0.72
_exptl_absorpt_coefficient_mu 3.863
_exptl_absorpt_correction_type none
_exptl_crystal_colour colourless
_exptl_crystal_density_diffrn 1.822
_exptl_crystal_density_meas 0
_exptl_crystal_description block
_exptl_crystal_F_000 2862
_exptl_crystal_size_max 0.03
_exptl_crystal_size_mid 0.03
_exptl_crystal_size_min 0.02
_refine_diff_density_max 1.386
_refine_diff_density_min -1.240
_refine_diff_density_rms 0.153
_refine_ls_extinction_method none
_refine_ls_goodness_of_fit_ref 1.038
_refine_ls_hydrogen_treatment mixed
_refine_ls_matrix_type full
_refine_ls_number_parameters 937
_refine_ls_number_reflns 22061
_refine_ls_number_restraints 0
_refine_ls_restrained_S_all 1.038
_refine_ls_R_factor_all 0.1050
_refine_ls_R_factor_gt 0.0520
_refine_ls_shift/su_max 0.021
_refine_ls_shift/su_mean 0.000
_refine_ls_structure_factor_coef Fsqd
_refine_ls_weighting_details 'calc w=1/[\s^2^(Fo^2^)+(0.0469P)^2^+8.4121P] where P=(Fo^2^+2Fc^2^)/3'
_refine_ls_weighting_scheme calc
_refine_ls_wR_factor_gt 0.1082
_refine_ls_wR_factor_ref 0.1245
_reflns_number_gt 13914
_reflns_number_total 22061
_reflns_threshold_expression >2sigma(I)
_cod_data_source_file ic200307g_si_002_2.cif
_cod_data_source_block b10029
_cod_database_code 4328473

loop_
_symmetry_equiv_pos_as_xyz
'x, y, z'
'-x, -y, -z'

loop_
_atom_site_label
_atom_site_type_symbol
_atom_site_fract_x
_atom_site_fract_y
_atom_site_fract_z
_atom_site_U_iso_or_equiv
_atom_site_adp_type
_atom_site_occupancy
_atom_site_symmetry_multiplicity
_atom_site_calc_flag
_atom_site_refinement_flags
Zn1 Zn 0.10725(5) 0.43147(5) 0.13827(3) 0.01256(17) Uani 0.50 1 d P
Zn2 Zn 0.17618(6) 0.64544(5) 0.33794(3) 0.01436(18) Uani 0.50 1 d P
Zn3 Zn 0.18302(5) 0.41418(5) 0.25926(2) 0.01872(17) Uani 1 1 d .
Zn4 Zn -0.18282(5) 0.53311(5) 0.25296(2) 0.02036(17) Uani 1 1 d .
Zn5 Zn 0.00679(5) 0.28195(5) 0.28988(2) 0.02037(17) Uani 1 1 d .
Zn6 Zn -0.04637(5) 0.49144(5) 0.33887(2) 0.01902(17) Uani 1 1 d .
Zn7 Zn -0.09499(5) 0.34296(5) 0.19978(2) 0.01939(17) Uani 1 1 d .
Zn8 Zn 0.02507(5) 0.62277(5) 0.22913(2) 0.01932(17) Uani 1 1 d .
Zn9 Zn 0.26903(5) 0.61818(5) 0.21804(2) 0.01888(17) Uani 1 1 d .
Zn10 Zn 0.10053(5) 0.19966(5) 0.18088(2) 0.01828(17) Uani 1 1 d .
Zn11 Zn -0.13969(5) 0.52359(5) 0.13374(2) 0.01775(17) Uani 1 1 d .
Zn12 Zn -0.24150(5) 0.31661(5) 0.29570(2) 0.01799(17) Uani 1 1 d .
Zn13 Zn -0.07329(5) 0.73403(5) 0.33391(2) 0.01941(17) Uani 1 1 d .
Zn14 Zn 0.17220(5) 0.40853(5) 0.37912(2) 0.01808(17) Uani 1 1 d .
Mn1 Mn 0.10725(5) 0.43147(5) 0.13827(3) 0.01256(17) Uani 0.50 1 d P
Mn2 Mn 0.17618(6) 0.64544(5) 0.33794(3) 0.01436(18) Uani 0.50 1 d P
S1 S 0.16925(11) 0.71138(11) 0.26653(5) 0.0189(3) Uani 1 1 d .
S2 S 0.25234(11) 0.45154(10) 0.19106(5) 0.0173(3) Uani 1 1 d .
S3 S 0.00236(11) 0.28448(11) 0.13789(5) 0.0184(3) Uani 1 1 d .
S4 S 0.15462(11) 0.24004(10) 0.25909(5) 0.0183(3) Uani 1 1 d .
S5 S -0.22890(11) 0.43457(11) 0.18091(5) 0.0184(3) Uani 1 1 d .
S6 S 0.02358(11) 0.57895(11) 0.14672(5) 0.0185(3) Uani 1 1 d .
S7 S -0.22222(11) 0.48336(10) 0.32289(5) 0.0178(3) Uani 1 1 d .
S8 S -0.14113(11) 0.22125(10) 0.24784(5) 0.0174(3) Uani 1 1 d .
S9 S -0.12476(12) 0.69500(11) 0.25524(5) 0.0189(3) Uani 1 1 d .
S10 S 0.02342(12) 0.64592(11) 0.37626(5) 0.0194(3) Uani 1 1 d .
S11 S 0.25873(11) 0.49674(11) 0.33249(5) 0.0187(3) Uani 1 1 d .
S12 S 0.00716(11) 0.35265(11) 0.36882(5) 0.0181(3) Uani 1 1 d .
S13 S 0.01008(11) 0.46349(10) 0.25812(5) 0.0160(3) Uani 1 1 d .
Cl1 Cl 0.28282(12) 0.76163(11) 0.39269(6) 0.0276(4) Uani 1 1 d .
Cl2 Cl 0.17092(12) 0.40237(11) 0.06178(5) 0.0239(4) Uani 1 1 d .
Cl1S Cl -0.34316(19) 0.94061(16) 0.16578(8) 0.0634(7) Uani 1 1 d .
Cl2S Cl -0.35244(16) 0.92765(14) 0.26522(8) 0.0523(6) Uani 1 1 d .
Cl3S Cl -0.47692(15) 0.39280(17) 0.12941(7) 0.0545(6) Uani 1 1 d .
Cl4S Cl -0.54725(17) 0.4404(2) 0.04063(9) 0.0811(9) Uani 1 1 d .
Cl5S Cl -0.11697(19) 0.06435(16) 0.50719(8) 0.0645(7) Uani 1 1 d .
Cl6S Cl -0.04388(17) 0.23553(18) 0.46869(8) 0.0626(6) Uani 1 1 d .
Cl7S Cl 0.37826(19) -0.0904(2) 0.53604(8) 0.0746(8) Uani 1 1 d .
Cl8S Cl 0.3542(2) 0.07202(16) 0.48527(11) 0.0813(8) Uani 1 1 d .
Cl9S Cl 0.4574(2) -0.02263(18) 0.35800(9) 0.0725(7) Uani 1 1 d .
Cl10 Cl 0.3258(2) 0.00182(18) 0.27928(11) 0.0961(10) Uani 1 1 d .
Cl11 Cl 0.46068(19) 0.4941(2) 0.58670(12) 0.0973(10) Uani 1 1 d .
Cl12 Cl 0.4862(2) 0.29410(18) 0.54408(11) 0.0894(10) Uani 1 1 d .
Cl13 Cl -0.0564(2) 0.23203(19) -0.04274(8) 0.0783(8) Uani 1 1 d .
Cl14 Cl 0.0935(3) 0.1071(3) -0.01905(11) 0.1336(16) Uani 1 1 d .
Cl15 Cl -0.2433(3) 0.0945(3) 0.0439(2) 0.180(2) Uani 1 1 d .
Cl16 Cl -0.4123(4) 0.1391(4) 0.09550(16) 0.1699(19) Uani 1 1 d .
Cl19 Cl -0.3972(4) -0.1559(4) 0.02118(19) 0.188(2) Uani 1 1 d .
Cl20 Cl -0.5725(4) -0.1055(4) 0.0687(2) 0.208(2) Uani 1 1 d .
N1 N 0.4236(4) 0.6534(3) 0.24267(18) 0.0215(12) Uani 1 1 d .
N2 N 0.3069(4) 0.7019(3) 0.16271(19) 0.0234(13) Uani 1 1 d .
N3 N 0.2278(4) 0.1441(4) 0.14516(19) 0.0253(13) Uani 1 1 d .
N4 N 0.0409(4) 0.0455(3) 0.16493(18) 0.0220(12) Uani 1 1 d .
N5 N -0.1780(4) 0.4563(3) 0.06201(17) 0.0194(12) Uani 1 1 d .
N6 N -0.2182(4) 0.6466(4) 0.11588(18) 0.0207(12) Uani 1 1 d .
N7 N -0.2818(4) 0.2507(3) 0.35616(18) 0.0207(12) Uani 1 1 d .
N8 N -0.3914(4) 0.2686(3) 0.26835(18) 0.0224(12) Uani 1 1 d .
N9 N -0.1977(4) 0.7788(4) 0.37620(19) 0.0259(13) Uani 1 1 d .
N10 N -0.0252(4) 0.8903(3) 0.34961(18) 0.0215(12) Uani 1 1 d .
N11 N 0.2579(4) 0.2882(4) 0.39527(19) 0.0257(13) Uani 1 1 d .
N12 N 0.1993(4) 0.4674(4) 0.45401(17) 0.0223(12) Uani 1 1 d .
C1 C 0.4352(5) 0.7321(5) 0.2852(3) 0.0375(19) Uani 1 1 d .
H1A H 0.5059 0.7462 0.2953 0.056 Uiso 1 1 calc R
H1B H 0.3994 0.7101 0.3109 0.056 Uiso 1 1 calc R
H1C H 0.4080 0.7923 0.2775 0.056 Uiso 1 1 calc R
C1S C -0.2740(6) 0.9414(6) 0.2198(3) 0.051(2) Uani 1 1 d .
H1SA H -0.2293 0.8867 0.2158 0.061 Uiso 1 1 calc R
H1SB H -0.2322 1.0047 0.2286 0.061 Uiso 1 1 calc R
C2 C 0.4710(5) 0.5657(5) 0.2544(3) 0.0337(18) Uani 1 1 d .
H2A H 0.5407 0.5847 0.2654 0.051 Uiso 1 1 calc R
H2B H 0.4678 0.5139 0.2260 0.051 Uiso 1 1 calc R
H2C H 0.4360 0.5405 0.2795 0.051 Uiso 1 1 calc R
C2S C -0.5766(5) 0.3765(6) 0.0867(3) 0.0394(19) Uani 1 1 d .
H2SA H -0.6366 0.4018 0.1014 0.047 Uiso 1 1 calc R
H2SB H -0.5910 0.3050 0.0737 0.047 Uiso 1 1 calc R
C3S C -0.1192(7) 0.1949(5) 0.5101(3) 0.049(2) Uani 1 1 d .
H3SA H -0.1883 0.2115 0.5038 0.059 Uiso 1 1 calc R
H3SB H -0.0956 0.2295 0.5424 0.059 Uiso 1 1 calc R
C3 C 0.4711(5) 0.6849(5) 0.2020(2) 0.0332(17) Uani 1 1 d .
H34A H 0.4824 0.6258 0.1782 0.040 Uiso 1 1 calc R
H34B H 0.5364 0.7210 0.2129 0.040 Uiso 1 1 calc R
C4S C 0.3776(6) -0.0546(5) 0.4801(3) 0.047(2) Uani 1 1 d .
H4SA H 0.3255 -0.0958 0.4584 0.056 Uiso 1 1 calc R
H4SB H 0.4427 -0.0652 0.4665 0.056 Uiso 1 1 calc R
C4 C 0.4056(5) 0.7514(5) 0.1793(3) 0.0329(17) Uani 1 1 d .
H24A H 0.3976 0.8119 0.2027 0.039 Uiso 1 1 calc R
H24B H 0.4385 0.7718 0.1521 0.039 Uiso 1 1 calc R
C5S C 0.3335(6) -0.0388(6) 0.3335(3) 0.053(2) Uani 1 1 d .
H5SA H 0.3097 -0.1098 0.3289 0.064 Uiso 1 1 calc R
H5SB H 0.2903 -0.0009 0.3557 0.064 Uiso 1 1 calc R
C5 C 0.2357(5) 0.7760(5) 0.1569(3) 0.0374(19) Uani 1 1 d .
H16A H 0.2556 0.8117 0.1316 0.056 Uiso 1 1 calc R
H16B H 0.2349 0.8231 0.1867 0.056 Uiso 1 1 calc R
H16C H 0.1691 0.7427 0.1484 0.056 Uiso 1 1 calc R
C6S C 0.5048(6) 0.3819(6) 0.5953(3) 0.055(2) Uani 1 1 d .
H6SA H 0.5768 0.3921 0.6050 0.066 Uiso 1 1 calc R
H6SB H 0.4701 0.3577 0.6211 0.066 Uiso 1 1 calc R
C6 C 0.3104(6) 0.6355(5) 0.1165(2) 0.046(2) Uani 1 1 d .
H30A H 0.3275 0.6749 0.0922 0.069 Uiso 1 1 calc R
H30B H 0.2453 0.5993 0.1076 0.069 Uiso 1 1 calc R
H30C H 0.3609 0.5883 0.1191 0.069 Uiso 1 1 calc R
C7S C 0.0112(7) 0.1939(6) 0.0037(3) 0.057(2) Uani 1 1 d .
H7SA H -0.0350 0.1639 0.0239 0.068 Uiso 1 1 calc R
H7SB H 0.0490 0.2520 0.0236 0.068 Uiso 1 1 calc R
C7 C 0.3236(5) 0.1850(5) 0.1714(3) 0.0353(18) Uani 1 1 d .
H19A H 0.3789 0.1576 0.1540 0.053 Uiso 1 1 calc R
H19B H 0.3261 0.1670 0.2031 0.053 Uiso 1 1 calc R
H19C H 0.3291 0.2574 0.1745 0.053 Uiso 1 1 calc R
C8S C -0.2912(11) 0.1321(15) 0.1000(7) 0.196(10) Uani 1 1 d .
H8SA H -0.2752 0.0841 0.1209 0.235 Uiso 1 1 calc R
H8SB H -0.2587 0.1977 0.1148 0.235 Uiso 1 1 calc R
C8 C 0.2269(6) 0.1658(6) 0.0965(2) 0.041(2) Uani 1 1 d .
H11A H 0.2851 0.1399 0.0810 0.061 Uiso 1 1 calc R
H11B H 0.2289 0.2377 0.0977 0.061 Uiso 1 1 calc R
H11C H 0.1661 0.1343 0.0783 0.061 Uiso 1 1 calc R
C9 C 0.2151(5) 0.0355(4) 0.1438(3) 0.0309(17) Uani 1 1 d .
H6A H 0.2360 0.0206 0.1753 0.037 Uiso 1 1 calc R
H6B H 0.2583 0.0018 0.1202 0.037 Uiso 1 1 calc R
C9S C -0.5221(14) -0.177(2) 0.0245(7) 0.38(2) Uani 1 1 d .
H9SA H -0.5557 -0.1684 -0.0060 0.453 Uiso 1 1 calc R
H9SB H -0.5362 -0.2473 0.0278 0.453 Uiso 1 1 calc R
C10 C 0.1084(5) -0.0036(5) 0.1308(3) 0.0311(17) Uani 1 1 d .
H17A H 0.0888 0.0077 0.0985 0.037 Uiso 1 1 calc R
H17B H 0.1020 -0.0760 0.1305 0.037 Uiso 1 1 calc R
C11 C -0.0625(5) 0.0347(5) 0.1427(2) 0.0340(18) Uani 1 1 d .
H3A H -0.0866 -0.0356 0.1362 0.051 Uiso 1 1 calc R
H3B H -0.0631 0.0605 0.1128 0.051 Uiso 1 1 calc R
H3C H -0.1060 0.0719 0.1644 0.051 Uiso 1 1 calc R
C12 C 0.0403(6) 0.0007(5) 0.2081(2) 0.0370(19) Uani 1 1 d .
H10A H 0.0132 -0.0685 0.1998 0.055 Uiso 1 1 calc R
H10B H -0.0011 0.0375 0.2310 0.055 Uiso 1 1 calc R
H10C H 0.1084 0.0033 0.2221 0.055 Uiso 1 1 calc R
C13 C -0.0911(5) 0.4666(5) 0.0330(2) 0.0269(16) Uani 1 1 d .
H15A H -0.1092 0.4356 -0.0001 0.040 Uiso 1 1 calc R
H15B H -0.0355 0.4340 0.0454 0.040 Uiso 1 1 calc R
H15C H -0.0711 0.5371 0.0344 0.040 Uiso 1 1 calc R
C14 C -0.2135(5) 0.3511(5) 0.0561(2) 0.0310(17) Uani 1 1 d .
H13A H -0.2298 0.3247 0.0223 0.047 Uiso 1 1 calc R
H13B H -0.2731 0.3445 0.0738 0.047 Uiso 1 1 calc R
H13C H -0.1614 0.3139 0.0683 0.047 Uiso 1 1 calc R
C15 C -0.2603(5) 0.5125(5) 0.0463(2) 0.0286(16) Uani 1 1 d .
H37A H -0.3229 0.4913 0.0595 0.034 Uiso 1 1 calc R
H37B H -0.2701 0.4982 0.0112 0.034 Uiso 1 1 calc R
C16 C -0.2359(5) 0.6219(5) 0.0630(2) 0.0299(17) Uani 1 1 d .
H4A H -0.1757 0.6435 0.0480 0.036 Uiso 1 1 calc R
H4B H -0.2915 0.6586 0.0528 0.036 Uiso 1 1 calc R
C17 C -0.3138(5) 0.6512(5) 0.1393(2) 0.0318(17) Uani 1 1 d .
H35A H -0.3488 0.7069 0.1311 0.048 Uiso 1 1 calc R
H35B H -0.3005 0.6607 0.1738 0.048 Uiso 1 1 calc R
H35C H -0.3551 0.5892 0.1283 0.048 Uiso 1 1 calc R
C18 C -0.1609(5) 0.7431(4) 0.1298(2) 0.0294(16) Uani 1 1 d .
H20A H -0.2002 0.7954 0.1209 0.044 Uiso 1 1 calc R
H20B H -0.0988 0.7422 0.1136 0.044 Uiso 1 1 calc R
H20C H -0.1457 0.7561 0.1643 0.044 Uiso 1 1 calc R
C19 C -0.2566(5) 0.3187(5) 0.4021(2) 0.0300(17) Uani 1 1 d .
H5A H -0.2763 0.2857 0.4283 0.045 Uiso 1 1 calc R
H5B H -0.2922 0.3788 0.4027 0.045 Uiso 1 1 calc R
H5C H -0.1848 0.3366 0.4056 0.045 Uiso 1 1 calc R
C20 C -0.2326(6) 0.1573(5) 0.3564(2) 0.0357(18) Uani 1 1 d .
H38A H -0.2515 0.1285 0.3840 0.053 Uiso 1 1 calc R
H38B H -0.1602 0.1715 0.3582 0.053 Uiso 1 1 calc R
H38C H -0.2535 0.1102 0.3272 0.053 Uiso 1 1 calc R
C21 C -0.3913(5) 0.2318(5) 0.3493(3) 0.0373(19) Uani 1 1 d .
H25A H -0.4226 0.2936 0.3615 0.045 Uiso 1 1 calc R
H25B H -0.4133 0.1811 0.3681 0.045 Uiso 1 1 calc R
C22 C -0.4253(5) 0.1972(5) 0.2985(3) 0.0353(18) Uani 1 1 d .
H32A H -0.3993 0.1321 0.2871 0.042 Uiso 1 1 calc R
H32B H -0.4989 0.1880 0.2955 0.042 Uiso 1 1 calc R
C23 C -0.3967(5) 0.2180(5) 0.2181(3) 0.041(2) Uani 1 1 d .
H9A H -0.4663 0.1976 0.2072 0.061 Uiso 1 1 calc R
H9B H -0.3584 0.1593 0.2154 0.061 Uiso 1 1 calc R
H9C H -0.3690 0.2635 0.1984 0.061 Uiso 1 1 calc R
C24 C -0.4532(5) 0.3539(5) 0.2708(3) 0.042(2) Uani 1 1 d .
H33A H -0.5211 0.3306 0.2581 0.063 Uiso 1 1 calc R
H33B H -0.4250 0.4009 0.2520 0.063 Uiso 1 1 calc R
H33C H -0.4545 0.3869 0.3039 0.063 Uiso 1 1 calc R
C25 C -0.2958(5) 0.7486(5) 0.3501(3) 0.0339(18) Uani 1 1 d .
H7A H -0.3488 0.7703 0.3706 0.051 Uiso 1 1 calc R
H7B H -0.3032 0.6763 0.3407 0.051 Uiso 1 1 calc R
H7C H -0.3001 0.7793 0.3216 0.051 Uiso 1 1 calc R
C26 C -0.1964(6) 0.7365(6) 0.4200(2) 0.045(2) Uani 1 1 d .
H27A H -0.2529 0.7578 0.4383 0.068 Uiso 1 1 calc R
H27B H -0.1342 0.7594 0.4392 0.068 Uiso 1 1 calc R
H27C H -0.2011 0.6639 0.4119 0.068 Uiso 1 1 calc R
C27 C -0.1861(6) 0.8898(5) 0.3867(3) 0.048(2) Uani 1 1 d .
H31A H -0.2245 0.9158 0.3617 0.058 Uiso 1 1 calc R
H31B H -0.2146 0.9132 0.4174 0.058 Uiso 1 1 calc R
C28 C -0.0826(6) 0.9303(6) 0.3891(3) 0.052(2) Uani 1 1 d .
H22A H -0.0820 1.0030 0.3908 0.063 Uiso 1 1 calc R
H22B H -0.0488 0.9183 0.4189 0.063 Uiso 1 1 calc R
C29 C 0.0813(6) 0.9075(5) 0.3639(3) 0.055(2) Uani 1 1 d .
H28A H 0.1001 0.9790 0.3706 0.082 Uiso 1 1 calc R
H28B H 0.1196 0.8758 0.3381 0.082 Uiso 1 1 calc R
H28C H 0.0954 0.8792 0.3925 0.082 Uiso 1 1 calc R
C30 C -0.0439(8) 0.9386(5) 0.3086(3) 0.066(3) Uani 1 1 d .
H21A H -0.0211 1.0091 0.3169 0.098 Uiso 1 1 calc R
H21B H -0.1153 0.9319 0.2995 0.098 Uiso 1 1 calc R
H21C H -0.0077 0.9072 0.2820 0.098 Uiso 1 1 calc R
C31 C 0.1945(5) 0.1960(4) 0.3915(2) 0.0314(17) Uani 1 1 d .
H12A H 0.2349 0.1431 0.3988 0.047 Uiso 1 1 calc R
H12B H 0.1637 0.1773 0.3591 0.047 Uiso 1 1 calc R
H12C H 0.1424 0.2058 0.4141 0.047 Uiso 1 1 calc R
C32 C 0.3402(5) 0.2682(5) 0.3635(3) 0.0326(17) Uani 1 1 d .
H14A H 0.3761 0.2136 0.3722 0.049 Uiso 1 1 calc R
H14B H 0.3860 0.3278 0.3667 0.049 Uiso 1 1 calc R
H14C H 0.3129 0.2499 0.3305 0.049 Uiso 1 1 calc R
C33 C 0.3002(6) 0.3240(5) 0.4441(2) 0.0376(19) Uani 1 1 d .
H23A H 0.3624 0.3659 0.4431 0.045 Uiso 1 1 calc R
H23B H 0.3175 0.2663 0.4586 0.045 Uiso 1 1 calc R
C34 C 0.2314(6) 0.3820(5) 0.4744(2) 0.0371(19) Uani 1 1 d .
H8A H 0.1722 0.3383 0.4782 0.045 Uiso 1 1 calc R
H8B H 0.2649 0.4062 0.5063 0.045 Uiso 1 1 calc R
C35 C 0.1083(5) 0.5025(6) 0.4763(2) 0.0391(19) Uani 1 1 d .
H29A H 0.1242 0.5284 0.5102 0.059 Uiso 1 1 calc R
H29B H 0.0571 0.4472 0.4728 0.059 Uiso 1 1 calc R
H29C H 0.0835 0.5552 0.4607 0.059 Uiso 1 1 calc R
C36 C 0.2759(6) 0.5507(5) 0.4626(3) 0.043(2) Uani 1 1 d .
H36A H 0.2863 0.5756 0.4968 0.064 Uiso 1 1 calc R
H36B H 0.2543 0.6038 0.4465 0.064 Uiso 1 1 calc R
H36C H 0.3384 0.5282 0.4502 0.064 Uiso 1 1 calc R

loop_
_atom_site_aniso_label
_atom_site_aniso_U_11
_atom_site_aniso_U_22
_atom_site_aniso_U_33
_atom_site_aniso_U_23
_atom_site_aniso_U_13
_atom_site_aniso_U_12
Zn1 0.0113(4) 0.0146(4) 0.0114(4) 0.0016(3) 0.0006(3) 0.0003(3)
Zn2 0.0130(4) 0.0149(4) 0.0135(4) -0.0010(3) 0.0003(3) -0.0013(3)
Zn3 0.0194(4) 0.0196(4) 0.0166(4) 0.0022(3) 0.0009(3) 0.0001(3)
Zn4 0.0219(4) 0.0202(4) 0.0182(4) 0.0026(3) 0.0011(3) -0.0016(3)
Zn5 0.0186(4) 0.0233(4) 0.0178(4) 0.0006(3) 0.0001(3) 0.0004(3)
Zn6 0.0179(4) 0.0189(4) 0.0195(4) 0.0022(3) -0.0007(3) 0.0001(3)
Zn7 0.0188(4) 0.0212(4) 0.0181(4) 0.0034(3) 0.0012(3) 0.0009(3)
Zn8 0.0180(4) 0.0208(4) 0.0183(4) 0.0015(3) 0.0012(3) 0.0000(3)
Zn9 0.0176(4) 0.0174(4) 0.0212(4) 0.0026(3) 0.0020(3) 0.0002(3)
Zn10 0.0196(4) 0.0175(3) 0.0168(4) 0.0011(3) 0.0004(3) 0.0005(3)
Zn11 0.0163(4) 0.0203(4) 0.0168(4) 0.0038(3) 0.0008(3) 0.0013(3)
Zn12 0.0166(4) 0.0179(4) 0.0187(4) 0.0021(3) 0.0010(3) -0.0011(3)
Zn13 0.0204(4) 0.0190(4) 0.0179(4) 0.0007(3) 0.0024(3) 0.0005(3)
Zn14 0.0164(4) 0.0207(4) 0.0167(4) 0.0027(3) 0.0002(3) 0.0006(3)
Mn1 0.0113(4) 0.0146(4) 0.0114(4) 0.0016(3) 0.0006(3) 0.0003(3)
Mn2 0.0130(4) 0.0149(4) 0.0135(4) -0.0010(3) 0.0003(3) -0.0013(3)
S1 0.0173(9) 0.0181(7) 0.0198(9) -0.0004(7) 0.0010(7) 0.0009(6)
S2 0.0170(9) 0.0182(7) 0.0162(8) 0.0017(6) 0.0015(7) -0.0001(6)
S3 0.0182(9) 0.0202(8) 0.0168(8) 0.0031(7) 0.0020(7) 0.0009(7)
S4 0.0194(9) 0.0178(7) 0.0170(8) 0.0018(7) -0.0005(7) 0.0017(6)
S5 0.0165(9) 0.0215(8) 0.0170(8) 0.0044(7) 0.0005(7) -0.0008(7)
S6 0.0173(9) 0.0202(8) 0.0175(8) 0.0022(7) 0.0012(7) 0.0005(7)
S7 0.0169(9) 0.0178(7) 0.0181(8) 0.0019(7) 0.0025(7) -0.0004(6)
S8 0.0166(9) 0.0175(7) 0.0169(8) 0.0006(6) 0.0018(7) -0.0005(6)
S9 0.0189(9) 0.0204(8) 0.0175(8) 0.0028(7) 0.0012(7) 0.0040(7)
S10 0.0195(9) 0.0195(8) 0.0177(9) -0.0002(7) 0.0014(7) -0.0007(7)
S11 0.0175(9) 0.0198(8) 0.0175(8) 0.0011(7) 0.0005(7) -0.0012(7)
S12 0.0161(9) 0.0206(8) 0.0175(8) 0.0037(7) 0.0001(7) 0.0005(6)
S13 0.0154(8) 0.0161(7) 0.0158(8) 0.0015(6) 0.0013(6) 0.0008(6)
Cl1 0.0275(10) 0.0258(8) 0.0254(9) -0.0029(7) -0.0042(7) -0.0042(7)
Cl2 0.0242(9) 0.0306(8) 0.0172(8) 0.0048(7) 0.0025(7) 0.0026(7)
Cl1S 0.0820(18) 0.0527(13) 0.0535(14) 0.0041(11) -0.0039(13) 0.0117(12)
Cl2S 0.0616(15) 0.0373(11) 0.0578(14) 0.0092(10) 0.0052(11) -0.0014(10)
Cl3S 0.0379(13) 0.0826(15) 0.0460(13) 0.0219(12) -0.0032(10) 0.0029(11)
Cl4S 0.0399(14) 0.144(2) 0.0745(17) 0.0699(18) -0.0061(12) -0.0059(15)
Cl5S 0.0873(19) 0.0491(13) 0.0527(14) -0.0026(11) -0.0023(13) 0.0076(12)
Cl6S 0.0534(15) 0.0803(16) 0.0509(14) 0.0038(12) 0.0170(11) -0.0083(12)
Cl7S 0.0713(18) 0.104(2) 0.0547(15) 0.0346(15) 0.0011(13) 0.0003(15)
Cl8S 0.081(2) 0.0418(13) 0.124(2) 0.0169(14) 0.0207(17) 0.0086(13)
Cl9S 0.0825(19) 0.0643(15) 0.0641(16) 0.0084(13) -0.0082(14) -0.0249(13)
Cl10 0.125(3) 0.0554(15) 0.105(2) 0.0324(15) -0.0486(19) -0.0218(15)
Cl11 0.0475(17) 0.0779(18) 0.146(3) -0.0379(18) -0.0081(17) 0.0212(14)
Cl12 0.0728(19) 0.0633(16) 0.113(2) -0.0256(15) -0.0479(17) 0.0155(14)
Cl13 0.096(2) 0.0796(17) 0.0492(15) -0.0218(13) -0.0075(14) 0.0335(15)
Cl14 0.184(4) 0.136(3) 0.064(2) -0.0421(19) -0.050(2) 0.094(3)
Cl15 0.117(4) 0.094(3) 0.322(7) 0.025(4) -0.001(4) 0.005(2)
Cl16 0.204(5) 0.174(4) 0.131(4) 0.009(3) -0.022(3) 0.079(4)
Cl19 0.188(5) 0.182(5) 0.190(5) 0.009(4) 0.015(4) 0.049(4)
Cl20 0.206(6) 0.232(6) 0.224(6) 0.109(5) 0.103(5) 0.049(5)
N1 0.020(3) 0.018(3) 0.025(3) -0.002(2) 0.003(2) 0.002(2)
N2 0.025(3) 0.017(3) 0.028(3) 0.003(2) 0.002(3) 0.000(2)
N3 0.024(3) 0.022(3) 0.030(3) 0.002(2) 0.004(3) 0.000(2)
N4 0.026(3) 0.019(3) 0.019(3) -0.002(2) -0.004(2) 0.000(2)
N5 0.018(3) 0.023(3) 0.016(3) 0.000(2) 0.001(2) 0.000(2)
N6 0.016(3) 0.027(3) 0.022(3) 0.009(2) 0.007(2) 0.006(2)
N7 0.020(3) 0.022(3) 0.021(3) 0.005(2) 0.000(2) -0.001(2)
N8 0.018(3) 0.018(3) 0.028(3) 0.002(2) -0.005(2) -0.004(2)
N9 0.028(3) 0.023(3) 0.025(3) -0.004(2) 0.003(3) 0.001(2)
N10 0.027(3) 0.017(3) 0.020(3) 0.001(2) 0.002(3) 0.001(2)
N11 0.027(3) 0.024(3) 0.025(3) 0.001(2) -0.003(3) 0.004(2)
N12 0.023(3) 0.025(3) 0.018(3) 0.001(2) -0.002(2) 0.003(2)
C1 0.021(4) 0.043(4) 0.045(5) 0.000(4) -0.006(4) -0.003(3)
C1S 0.044(5) 0.054(5) 0.051(6) -0.003(4) 0.002(4) 0.008(4)
C2 0.020(4) 0.032(4) 0.048(5) 0.004(4) -0.002(3) 0.006(3)
C2S 0.029(4) 0.048(5) 0.043(5) 0.015(4) 0.004(4) -0.002(4)
C3S 0.069(6) 0.031(4) 0.045(5) -0.004(4) 0.015(4) 0.006(4)
C3 0.020(4) 0.047(4) 0.031(4) 0.003(4) 0.008(3) -0.002(3)
C4S 0.061(6) 0.038(4) 0.039(5) 0.004(4) 0.003(4) -0.008(4)
C4 0.029(4) 0.031(4) 0.038(4) 0.010(3) 0.004(3) -0.009(3)
C5S 0.052(6) 0.036(5) 0.071(6) -0.001(4) 0.023(5) 0.010(4)
C5 0.038(5) 0.033(4) 0.046(5) 0.018(4) 0.004(4) 0.005(3)
C6S 0.045(6) 0.070(6) 0.048(6) 0.013(5) -0.001(4) -0.019(5)
C6 0.072(6) 0.036(4) 0.028(4) 0.005(4) 0.011(4) -0.012(4)
C7S 0.073(7) 0.058(6) 0.032(5) -0.010(4) -0.001(5) -0.004(5)
C7 0.017(4) 0.037(4) 0.047(5) -0.004(4) 0.004(3) 0.001(3)
C8S 0.101(13) 0.31(2) 0.24(2) 0.20(2) 0.076(13) 0.080(14)
C8 0.045(5) 0.053(5) 0.033(4) 0.021(4) 0.017(4) 0.017(4)
C9 0.032(4) 0.026(4) 0.035(4) 0.001(3) 0.009(3) 0.014(3)
C9S 0.123(17) 0.71(6) 0.21(2) -0.17(3) 0.152(17) -0.07(2)
C10 0.031(4) 0.018(3) 0.041(5) -0.006(3) 0.007(4) 0.005(3)
C11 0.034(5) 0.026(4) 0.036(4) -0.005(3) -0.004(4) -0.005(3)
C12 0.051(5) 0.023(4) 0.033(4) 0.003(3) -0.002(4) -0.014(3)
C13 0.029(4) 0.035(4) 0.016(4) 0.001(3) 0.002(3) 0.006(3)
C14 0.032(4) 0.028(4) 0.030(4) 0.002(3) -0.001(3) -0.006(3)
C15 0.019(4) 0.040(4) 0.026(4) 0.005(3) -0.005(3) 0.002(3)
C16 0.025(4) 0.038(4) 0.029(4) 0.013(3) -0.004(3) 0.006(3)
C17 0.024(4) 0.035(4) 0.041(4) 0.015(3) 0.007(3) 0.009(3)
C18 0.028(4) 0.025(4) 0.036(4) 0.007(3) 0.004(3) -0.001(3)
C19 0.040(5) 0.031(4) 0.020(4) 0.003(3) 0.011(3) 0.003(3)
C20 0.050(5) 0.025(4) 0.033(4) 0.008(3) 0.007(4) 0.005(3)
C21 0.025(4) 0.043(4) 0.045(5) 0.012(4) 0.010(4) -0.006(3)
C22 0.022(4) 0.038(4) 0.046(5) 0.013(4) 0.003(4) -0.010(3)
C23 0.028(5) 0.048(5) 0.038(5) -0.006(4) -0.014(4) 0.001(4)
C24 0.021(4) 0.032(4) 0.070(6) 0.001(4) -0.010(4) 0.008(3)
C25 0.024(4) 0.034(4) 0.039(5) -0.001(3) -0.005(3) 0.002(3)
C26 0.039(5) 0.077(6) 0.029(4) 0.019(4) 0.018(4) 0.029(4)
C27 0.035(5) 0.028(4) 0.072(6) -0.020(4) 0.017(4) 0.003(4)
C28 0.051(6) 0.034(4) 0.073(6) -0.002(4) 0.029(5) 0.013(4)
C29 0.047(6) 0.027(4) 0.081(7) -0.007(4) -0.015(5) -0.011(4)
C30 0.126(9) 0.029(4) 0.042(5) 0.020(4) -0.005(5) -0.018(5)
C31 0.031(4) 0.025(4) 0.038(4) 0.007(3) -0.003(3) -0.001(3)
C32 0.020(4) 0.033(4) 0.043(5) 0.003(3) 0.001(3) 0.003(3)
C33 0.043(5) 0.037(4) 0.032(4) 0.009(4) -0.013(4) 0.011(4)
C34 0.053(5) 0.042(4) 0.018(4) 0.006(3) -0.003(4) 0.011(4)
C35 0.036(5) 0.056(5) 0.022(4) -0.005(4) 0.006(3) 0.006(4)
C36 0.052(5) 0.047(5) 0.024(4) -0.003(4) 0.002(4) -0.009(4)

loop_
_atom_type_symbol
_atom_type_description
_atom_type_scat_dispersion_real
_atom_type_scat_dispersion_imag
_atom_type_scat_source
C C 0.0033 0.0016 'International Tables Vol C Tables 4.2.6.8 and 6.1.1.4'
H H 0.0000 0.0000 'International Tables Vol C Tables 4.2.6.8 and 6.1.1.4'
N N 0.0061 0.0033 'International Tables Vol C Tables 4.2.6.8 and 6.1.1.4'
S S 0.1246 0.1234 'International Tables Vol C Tables 4.2.6.8 and 6.1.1.4'
Cl Cl 0.1484 0.1585 'International Tables Vol C Tables 4.2.6.8 and 6.1.1.4'
Mn Mn 0.3368 0.7283 'International Tables Vol C Tables 4.2.6.8 and 6.1.1.4'
Zn Zn 0.2839 1.4301 'International Tables Vol C Tables 4.2.6.8 and 6.1.1.4'

loop_
_geom_angle_atom_site_label_1
_geom_angle_atom_site_label_2
_geom_angle_atom_site_label_3
_geom_angle
S6 Zn1 Cl2 108.89(6)
S6 Zn1 S2 110.86(6)
Cl2 Zn1 S2 103.62(6)
S6 Zn1 S3 114.55(6)
Cl2 Zn1 S3 102.61(6)
S2 Zn1 S3 115.18(5)
S1 Zn2 S11 113.93(6)
S1 Zn2 Cl1 105.29(6)
S11 Zn2 Cl1 103.35(6)
S1 Zn2 S10 114.03(6)
S11 Zn2 S10 115.71(6)
Cl1 Zn2 S10 102.55(6)
S2 Zn3 S11 116.74(6)
S2 Zn3 S4 113.86(6)
S11 Zn3 S4 110.94(5)
S2 Zn3 S13 107.65(5)
S11 Zn3 S13 105.27(6)
S4 Zn3 S13 100.63(6)
S2 Zn3 Zn5 140.41(5)
S11 Zn3 Zn5 102.84(5)
S4 Zn3 Zn5 46.44(4)
S13 Zn3 Zn5 58.12(4)
S5 Zn4 S9 119.25(6)
S5 Zn4 S7 121.01(6)
S9 Zn4 S7 118.63(6)
S5 Zn4 S13 93.96(5)
S9 Zn4 S13 94.15(5)
S7 Zn4 S13 92.45(5)
S5 Zn4 Zn7 48.73(4)
S9 Zn4 Zn7 127.20(5)
S7 Zn4 Zn7 101.08(4)
S13 Zn4 Zn7 48.28(3)
S5 Zn4 Zn8 99.05(5)
S9 Zn4 Zn8 49.63(4)
S7 Zn4 Zn8 126.98(5)
S13 Zn4 Zn8 48.41(3)
Zn7 Zn4 Zn8 79.26(3)
S5 Zn4 Zn6 130.06(5)
S9 Zn4 Zn6 97.60(4)
S7 Zn4 Zn6 48.95(4)
S13 Zn4 Zn6 47.93(3)
Zn7 Zn4 Zn6 82.70(2)
Zn8 Zn4 Zn6 79.21(2)
S4 Zn5 S12 118.76(6)
S4 Zn5 S8 119.78(6)
S12 Zn5 S8 119.90(6)
S4 Zn5 S13 94.37(5)
S12 Zn5 S13 94.12(5)
S8 Zn5 S13 93.96(5)
S4 Zn5 Zn6 127.34(5)
S12 Zn5 Zn6 48.76(4)
S8 Zn5 Zn6 101.28(5)
S13 Zn5 Zn6 48.49(4)
S4 Zn5 Zn7 98.31(4)
S12 Zn5 Zn7 130.44(5)
S8 Zn5 Zn7 50.01(4)
S13 Zn5 Zn7 48.59(3)
Zn6 Zn5 Zn7 83.16(2)
S4 Zn5 Zn3 49.19(4)
S12 Zn5 Zn3 99.60(5)
S8 Zn5 Zn3 128.59(5)
S13 Zn5 Zn3 48.75(3)
Zn6 Zn5 Zn3 80.05(2)
Zn7 Zn5 Zn3 79.81(2)
S10 Zn6 S12 116.85(6)
S10 Zn6 S7 114.26(6)
S12 Zn6 S7 113.02(6)
S10 Zn6 S13 107.07(6)
S12 Zn6 S13 102.31(6)
S7 Zn6 S13 100.99(6)
S10 Zn6 Zn5 142.90(5)
S12 Zn6 Zn5 47.13(4)
S7 Zn6 Zn5 102.47(4)
S13 Zn6 Zn5 58.75(4)
S10 Zn6 Zn4 105.15(4)
S12 Zn6 Zn4 137.82(5)
S7 Zn6 Zn4 46.66(4)
S13 Zn6 Zn4 59.41(4)
Zn5 Zn6 Zn4 95.98(3)
S3 Zn7 S5 116.62(6)
S3 Zn7 S8 113.93(6)
S5 Zn7 S8 112.80(6)
S3 Zn7 S13 107.74(6)
S5 Zn7 S13 103.07(6)
S8 Zn7 S13 100.55(5)
S3 Zn7 Zn5 105.10(4)
S5 Zn7 Zn5 138.15(5)
S8 Zn7 Zn5 47.03(4)
S13 Zn7 Zn5 58.67(4)
S3 Zn7 Zn4 143.63(4)
S5 Zn7 Zn4 46.89(4)
S8 Zn7 Zn4 102.22(5)
S13 Zn7 Zn4 59.71(4)
Zn5 Zn7 Zn4 96.37(3)
S1 Zn8 S6 115.82(6)
S1 Zn8 S9 113.03(6)
S6 Zn8 S9 112.76(6)
S1 Zn8 S13 107.29(5)
S6 Zn8 S13 104.87(6)
S9 Zn8 S13 101.48(6)
S1 Zn8 Zn4 140.69(5)
S6 Zn8 Zn4 103.49(5)
S9 Zn8 Zn4 46.54(4)
S13 Zn8 Zn4 59.30(4)
N1 Zn9 N2 84.18(19)
N1 Zn9 S2 105.99(13)
N2 Zn9 S2 112.50(14)
N1 Zn9 S1 110.48(14)
N2 Zn9 S1 106.81(14)
S2 Zn9 S1 128.12(6)
N3 Zn10 N4 84.31(19)
N3 Zn10 S3 114.37(14)
N4 Zn10 S3 106.50(13)
N3 Zn10 S4 104.78(15)
N4 Zn10 S4 109.76(13)
S3 Zn10 S4 128.34(6)
N5 Zn11 N6 84.81(18)
N5 Zn11 S6 112.70(14)
N6 Zn11 S6 106.44(14)
N5 Zn11 S5 107.25(14)
N6 Zn11 S5 112.13(14)
S6 Zn11 S5 125.94(6)
N8 Zn12 N7 84.62(19)
N8 Zn12 S7 111.96(14)
N7 Zn12 S7 105.64(14)
N8 Zn12 S8 105.89(15)
N7 Zn12 S8 112.25(14)
S7 Zn12 S8 128.03(6)
N10 Zn13 N9 84.0(2)
N10 Zn13 S10 111.00(14)
N9 Zn13 S10 107.70(14)
N10 Zn13 S9 107.95(13)
N9 Zn13 S9 110.29(14)
S10 Zn13 S9 127.36(6)
N12 Zn14 N11 84.36(19)
N12 Zn14 S11 113.03(14)
N11 Zn14 S11 109.54(16)
N12 Zn14 S12 105.74(15)
N11 Zn14 S12 108.49(15)
S11 Zn14 S12 127.29(6)
Zn9 S1 Zn8 92.49(6)
Zn9 S1 Zn2 104.65(6)
Zn8 S1 Zn2 99.37(6)
Zn9 S2 Zn3 94.45(6)
Zn9 S2 Zn1 102.84(6)
Zn3 S2 Zn1 100.10(6)
Zn10 S3 Zn7 95.70(6)
Zn10 S3 Zn1 101.17(6)
Zn7 S3 Zn1 99.03(6)
Zn10 S4 Zn5 98.56(6)
Zn10 S4 Zn3 95.43(5)
Zn5 S4 Zn3 84.37(5)
Zn4 S5 Zn11 98.14(6)
Zn4 S5 Zn7 84.39(5)
Zn11 S5 Zn7 94.70(6)
Zn11 S6 Zn8 97.19(6)
Zn11 S6 Zn1 103.65(6)
Zn8 S6 Zn1 101.54(6)
Zn12 S7 Zn4 98.27(6)
Zn12 S7 Zn6 95.93(6)
Zn4 S7 Zn6 84.39(6)
Zn12 S8 Zn5 96.45(6)
Zn12 S8 Zn7 97.00(6)
Zn5 S8 Zn7 82.96(5)
Zn13 S9 Zn4 98.63(6)
Zn13 S9 Zn8 96.23(6)
Zn4 S9 Zn8 83.83(5)
Zn13 S10 Zn6 95.46(6)
Zn13 S10 Zn2 103.34(6)
Zn6 S10 Zn2 98.34(6)
Zn14 S11 Zn3 96.87(6)
Zn14 S11 Zn2 103.31(7)
Zn3 S11 Zn2 98.19(6)
Zn14 S12 Zn5 97.19(6)
Zn14 S12 Zn6 95.49(6)
Zn5 S12 Zn6 84.11(5)
Zn6 S13 Zn7 115.50(6)
Zn6 S13 Zn8 109.34(6)
Zn7 S13 Zn8 108.70(6)
Zn6 S13 Zn3 110.06(6)
Zn7 S13 Zn3 109.50(6)
Zn8 S13 Zn3 102.99(6)
Zn6 S13 Zn5 72.76(4)
Zn7 S13 Zn5 72.74(4)
Zn8 S13 Zn5 176.10(7)
Zn3 S13 Zn5 73.13(4)
Zn6 S13 Zn4 72.67(5)
Zn7 S13 Zn4 72.01(4)
Zn8 S13 Zn4 72.29(4)
Zn3 S13 Zn4 175.23(6)
Zn5 S13 Zn4 111.59(5)
C3 N1 C1 111.7(5)
C3 N1 C2 108.9(5)
C1 N1 C2 108.2(5)
C3 N1 Zn9 104.5(4)
C1 N1 Zn9 111.7(4)
C2 N1 Zn9 112.0(4)
C5 N2 C4 110.1(5)
C5 N2 C6 108.2(5)
C4 N2 C6 111.1(6)
C5 N2 Zn9 112.4(4)
C4 N2 Zn9 104.0(4)
C6 N2 Zn9 111.0(4)
C8 N3 C9 110.2(5)
C8 N3 C7 109.4(5)
C9 N3 C7 109.8(5)
C8 N3 Zn10 110.9(4)
C9 N3 Zn10 103.9(4)
C7 N3 Zn10 112.4(4)
C12 N4 C10 111.0(5)
C12 N4 C11 108.2(5)
C10 N4 C11 109.7(5)
C12 N4 Zn10 111.3(4)
C10 N4 Zn10 104.5(4)
C11 N4 Zn10 112.1(4)
C14 N5 C15 108.6(5)
C14 N5 C13 109.3(5)
C15 N5 C13 110.4(5)
C14 N5 Zn11 113.7(4)
C15 N5 Zn11 104.9(4)
C13 N5 Zn11 109.8(4)
C18 N6 C17 108.4(5)
C18 N6 C16 110.3(5)
C17 N6 C16 110.9(5)
C18 N6 Zn11 113.4(4)
C17 N6 Zn11 109.9(3)
C16 N6 Zn11 103.9(4)
C21 N7 C20 111.5(5)
C21 N7 C19 108.7(5)
C20 N7 C19 109.4(5)
C21 N7 Zn12 104.1(4)
C20 N7 Zn12 110.5(4)
C19 N7 Zn12 112.5(4)
C24 N8 C22 112.8(6)
C24 N8 C23 107.3(5)
C22 N8 C23 109.3(5)
C24 N8 Zn12 110.7(4)
C22 N8 Zn12 104.3(4)
C23 N8 Zn12 112.5(4)
C26 N9 C25 107.8(5)
C26 N9 C27 111.6(6)
C25 N9 C27 107.8(5)
C26 N9 Zn13 111.3(4)
C25 N9 Zn13 112.8(4)
C27 N9 Zn13 105.4(4)
C28 N10 C30 111.3(6)
C28 N10 C29 109.7(6)
C30 N10 C29 107.6(6)
C28 N10 Zn13 104.5(4)
C30 N10 Zn13 111.7(4)
C29 N10 Zn13 112.0(4)
C31 N11 C33 111.9(5)
C31 N11 C32 107.8(5)
C33 N11 C32 109.0(5)
C31 N11 Zn14 111.2(4)
C33 N11 Zn14 104.1(4)
C32 N11 Zn14 112.9(4)
C36 N12 C34 111.8(5)
C36 N12 C35 107.8(5)
C34 N12 C35 109.5(5)
C36 N12 Zn14 111.6(4)
C34 N12 Zn14 103.8(4)
C35 N12 Zn14 112.4(4)
Cl2S C1S Cl1S 111.0(4)
Cl3S C2S Cl4S 109.8(4)
Cl6S C3S Cl5S 110.8(4)
N1 C3 C4 110.2(5)
Cl7S C4S Cl8S 110.2(4)
N2 C4 C3 112.1(5)
Cl10 C5S Cl9S 110.3(5)
Cl12 C6S Cl11 111.1(5)
Cl13 C7S Cl14 110.1(4)
Cl16 C8S Cl15 111.9(11)
N3 C9 C10 111.2(5)
Cl20 C9S Cl19 115.9(13)
N4 C10 C9 111.3(5)
N5 C15 C16 109.8(5)
N6 C16 C15 111.5(5)
N7 C21 C22 112.2(6)
N8 C22 C21 111.6(6)
C28 C27 N9 113.4(6)
N10 C28 C27 115.6(7)
N11 C33 C34 113.0(6)
N12 C34 C33 112.1(5)

loop_
_geom_bond_atom_site_label_1
_geom_bond_atom_site_label_2
_geom_bond_distance
Zn1 S6 2.3665(16)
Zn1 Cl2 2.3742(17)
Zn1 S2 2.3800(16)
Zn1 S3 2.3846(16)
Zn2 S1 2.3736(16)
Zn2 S11 2.3763(16)
Zn2 Cl1 2.3799(17)
Zn2 S10 2.3870(18)
Zn3 S2 2.3293(16)
Zn3 S11 2.3498(17)
Zn3 S4 2.3950(15)
Zn3 S13 2.4742(16)
Zn3 Zn5 3.1491(10)
Zn4 S5 2.2934(17)
Zn4 S9 2.2956(16)
Zn4 S7 2.3004(16)
Zn4 S13 2.8386(16)
Zn4 Zn7 3.1266(10)
Zn4 Zn8 3.1446(10)
Zn4 Zn6 3.1479(9)
Zn5 S4 2.2930(17)
Zn5 S12 2.3002(17)
Zn5 S8 2.3033(16)
Zn5 S13 2.7945(15)
Zn5 Zn6 3.1220(10)
Zn5 Zn7 3.1241(9)
Zn6 S10 2.3182(17)
Zn6 S12 2.3599(15)
Zn6 S7 2.3852(17)
Zn6 S13 2.4477(17)
Zn7 S3 2.3259(18)
Zn7 S5 2.3612(16)
Zn7 S8 2.4119(15)
Zn7 S13 2.4536(16)
Zn8 S1 2.3297(17)
Zn8 S6 2.3302(17)
Zn8 S9 2.4099(17)
Zn8 S13 2.4689(15)
Zn9 N1 2.162(5)
Zn9 N2 2.174(5)
Zn9 S2 2.2771(16)
Zn9 S1 2.2795(17)
Zn10 N3 2.163(5)
Zn10 N4 2.176(5)
Zn10 S3 2.2700(15)
Zn10 S4 2.2795(16)
Zn11 N5 2.122(5)
Zn11 N6 2.171(4)
Zn11 S6 2.2728(17)
Zn11 S5 2.3047(16)
Zn12 N8 2.149(5)
Zn12 N7 2.165(5)
Zn12 S7 2.2802(16)
Zn12 S8 2.2901(17)
Zn13 N10 2.163(5)
Zn13 N9 2.182(5)
Zn13 S10 2.2770(15)
Zn13 S9 2.2823(16)
Zn14 N12 2.159(5)
Zn14 N11 2.178(5)
Zn14 S11 2.2686(16)
Zn14 S12 2.2942(17)
Cl1S C1S 1.761(8)
Cl2S C1S 1.747(8)
Cl3S C2S 1.745(7)
Cl4S C2S 1.752(7)
Cl5S C3S 1.782(7)
Cl6S C3S 1.741(8)
Cl7S C4S 1.754(7)
Cl8S C4S 1.770(7)
Cl9S C5S 1.763(9)
Cl10 C5S 1.737(9)
Cl11 C6S 1.739(9)
Cl12 C6S 1.724(9)
Cl13 C7S 1.746(8)
Cl14 C7S 1.751(9)
Cl15 C8S 1.768(17)
Cl16 C8S 1.644(14)
Cl19 C9S 1.702(17)
Cl20 C9S 1.670(18)
N1 C3 1.473(8)
N1 C1 1.476(8)
N1 C2 1.480(7)
N2 C5 1.469(8)
N2 C4 1.471(8)
N2 C6 1.476(8)
N3 C8 1.475(8)
N3 C9 1.482(7)
N3 C7 1.486(8)
N4 C12 1.471(8)
N4 C10 1.479(8)
N4 C11 1.491(8)
N5 C14 1.471(7)
N5 C15 1.488(7)
N5 C13 1.486(8)
N6 C18 1.470(8)
N6 C17 1.486(8)
N6 C16 1.497(8)
N7 C21 1.479(8)
N7 C20 1.484(7)
N7 C19 1.484(8)
N8 C24 1.477(8)
N8 C22 1.479(8)
N8 C23 1.482(8)
N9 C26 1.471(8)
N9 C25 1.483(8)
N9 C27 1.498(8)
N10 C28 1.454(9)
N10 C30 1.462(8)
N10 C29 1.465(9)
N11 C31 1.466(8)
N11 C33 1.470(8)
N11 C32 1.484(8)
N12 C36 1.468(8)
N12 C34 1.476(7)
N12 C35 1.486(8)
C3 C4 1.512(9)
C9 C10 1.508(9)
C15 C16 1.505(9)
C21 C22 1.490(10)
C27 C28 1.462(10)
C33 C34 1.482(10)
